data_3000433
loop_
_publ_author_name
'Wu, Jin-Cheng'
'Escudero-Adan, Eduardo C.'
'Martinez-Belmonte, Marta'
'de Mendoza, Javier'

_journal_name_full 'To be published in Frontiers in Chemistry'
_chemical_formula_sum 'C254 H405 N14 O72 U8'
_space_group_name_Hall '-P 2yn'
_space_group_name_H-M_alt 'P 1 21/n 1'
_cell_angle_alpha 90
_cell_angle_beta 95.583(2)
_cell_angle_gamma 90
_cell_length_a 19.8326(12)
_cell_length_b 20.0478(12)
_cell_length_c 68.820(4)
_cell_measurement_temperature 100(2)
_cell_volume 27233(3)
_diffrn_ambient_temperature 100(2)
_diffrn_radiation_type MoK\a
_diffrn_radiation_wavelength 0.71073
_refine_ls_goodness_of_fit_ref 1.188
_refine_ls_R_factor_all 0.1148
_refine_ls_R_factor_gt 0.0839
_refine_ls_wR_factor_gt 0.1752
_refine_ls_wR_factor_ref 0.1852
_cod_database_code 3000433
_cod_hold_until_date 2023-08-01

loop_
_atom_site_label
_atom_site_fract_x
_atom_site_fract_y
_atom_site_fract_z
? ? ? ?
